data_4025287
loop_
_publ_author_name
'Andrew C. Benniston'
'Graeme Copley'
'Anthony Harriman'
'David Howgego'
'Ross W. Harrington'
'William Clegg'

_publ_section_title
;
 Cofacial Boron Dipyrromethene (Bodipy) Dimers: Synthesis, Charge
 Delocalization, and Exciton Coupling
;
_journal_name_full 'Journal of Organic Chemistry'
_journal_page_first 2018
_journal_page_last 2027
_journal_paper_doi 10.1021/jo1000803
_journal_volume 75
_journal_year 2010
_chemical_formula_moiety 'C46 H50 B2 F4 N4 S'
_chemical_formula_sum 'C46 H50 B2 F4 N4 S'
_chemical_formula_weight 788.58
_chemical_name_systematic
;
 ?
;
_space_group_IT_number 2
_symmetry_cell_setting triclinic
_symmetry_space_group_name_Hall '-P 1'
_symmetry_space_group_name_H-M 'P -1'
_atom_sites_solution_hydrogens geom
_atom_sites_solution_primary direct
_atom_sites_solution_secondary difmap
_audit_creation_method SHELXL-97
_cell_angle_alpha 68.336(1)
_cell_angle_beta 73.174(1)
_cell_angle_gamma 67.157(1)
_cell_formula_units_Z 2
_cell_length_a 10.8919(9)
_cell_length_b 12.7666(10)
_cell_length_c 17.0269(14)
_cell_measurement_reflns_used 7420
_cell_measurement_temperature 100(2)
_cell_measurement_theta_max 30.75
_cell_measurement_theta_min 3.30
_cell_volume 1998.1(3)
_computing_cell_refinement 'Bruker SAINT'
_computing_data_collection 'Bruker APEX2'
_computing_data_reduction 'Bruker SAINT'
_computing_molecular_graphics 'Bruker SHELXTL'
_computing_publication_material 'Bruker SHELXTL and local programs'
_computing_structure_refinement 'Bruker SHELXTL'
_computing_structure_solution 'Bruker SHELXTL'
_diffrn_ambient_temperature 100(2)
_diffrn_measured_fraction_theta_full 0.988
_diffrn_measured_fraction_theta_max 0.988
_diffrn_measurement_device_type 'Bruker APEX2 CCD diffractometer'
_diffrn_measurement_method 'thin-slice \w scans'
_diffrn_radiation_monochromator 'silicon 111'
_diffrn_radiation_source ALS
_diffrn_radiation_type synchrotron
_diffrn_radiation_wavelength 0.7749
_diffrn_reflns_av_R_equivalents 0.0324
_diffrn_reflns_av_sigmaI/netI 0.0392
_diffrn_reflns_limit_h_max 14
_diffrn_reflns_limit_h_min -14
_diffrn_reflns_limit_k_max 16
_diffrn_reflns_limit_k_min -16
_diffrn_reflns_limit_l_max 22
_diffrn_reflns_limit_l_min -22
_diffrn_reflns_number 24991
_diffrn_reflns_theta_full 30.86
_diffrn_reflns_theta_max 30.86
_diffrn_reflns_theta_min 2.96
_exptl_absorpt_coefficient_mu 0.139
_exptl_absorpt_correction_T_max 0.999
_exptl_absorpt_correction_T_min 0.990
_exptl_absorpt_correction_type multi-scan
_exptl_absorpt_process_details SADABS
_exptl_crystal_colour red
_exptl_crystal_density_diffrn 1.311
_exptl_crystal_density_method 'not measured'
_exptl_crystal_description lath
_exptl_crystal_F_000 832
_exptl_crystal_size_max 0.07
_exptl_crystal_size_mid 0.04
_exptl_crystal_size_min 0.01
_refine_diff_density_max 0.853
_refine_diff_density_min -0.329
_refine_diff_density_rms 0.072
_refine_ls_extinction_method none
_refine_ls_goodness_of_fit_ref 1.046
_refine_ls_hydrogen_treatment constr
_refine_ls_matrix_type full
_refine_ls_number_parameters 526
_refine_ls_number_reflns 9597
_refine_ls_number_restraints 0
_refine_ls_restrained_S_all 1.046
_refine_ls_R_factor_all 0.0782
_refine_ls_R_factor_gt 0.0613
_refine_ls_shift/su_max 0.002
_refine_ls_shift/su_mean 0.000
_refine_ls_structure_factor_coef Fsqd
_refine_ls_weighting_details 'calc w=1/[\s^2^(Fo^2^)+(0.1001P)^2^+1.5215P] where P=(Fo^2^+2Fc^2^)/3'
_refine_ls_weighting_scheme calc
_refine_ls_wR_factor_gt 0.1690
_refine_ls_wR_factor_ref 0.1820
_reflns_number_gt 7462
_reflns_number_total 9597
_reflns_threshold_expression I>2\s(I)
_cod_data_source_file jo1000803_si_002_1.cif
_cod_data_source_block acb66_BD1
_cod_database_code 4025287

loop_
_symmetry_equiv_pos_as_xyz
'x, y, z'
'-x, -y, -z'

loop_
_atom_site_label
_atom_site_type_symbol
_atom_site_fract_x
_atom_site_fract_y
_atom_site_fract_z
_atom_site_U_iso_or_equiv
_atom_site_adp_type
_atom_site_occupancy
_atom_site_symmetry_multiplicity
_atom_site_calc_flag
_atom_site_refinement_flags
_atom_site_disorder_assembly
_atom_site_disorder_group
S1 S 0.74054(5) 0.75467(5) 0.25217(3) 0.02396(14) Uani 1 1 d . . .
N1 N 0.65965(18) 0.76634(16) -0.00775(11) 0.0234(4) Uani 1 1 d . . .
N2 N 0.71711(18) 0.55320(16) 0.07736(11) 0.0233(4) Uani 1 1 d . . .
N3 N 0.34244(18) 0.93646(17) 0.41645(12) 0.0245(4) Uani 1 1 d . . .
N4 N 0.40911(18) 0.72743(17) 0.50845(11) 0.0240(4) Uani 1 1 d . . .
F1 F 0.65454(15) 0.61823(12) -0.06194(9) 0.0319(3) Uani 1 1 d . . .
F2 F 0.49059(13) 0.66609(12) 0.04869(9) 0.0313(3) Uani 1 1 d . . .
F3 F 0.21341(14) 0.80839(13) 0.43919(9) 0.0333(3) Uani 1 1 d . . .
F4 F 0.20223(14) 0.87100(13) 0.55057(9) 0.0342(3) Uani 1 1 d . . .
B1 B 0.6266(2) 0.6503(2) 0.01277(16) 0.0247(5) Uani 1 1 d . . .
B2 B 0.2856(3) 0.8368(2) 0.47945(16) 0.0264(5) Uani 1 1 d . . .
C1 C 0.6012(2) 0.8734(2) -0.06041(14) 0.0255(4) Uani 1 1 d . . .
C2 C 0.6600(2) 0.9568(2) -0.06521(14) 0.0263(4) Uani 1 1 d . . .
C3 C 0.7583(2) 0.8984(2) -0.01247(14) 0.0254(4) Uani 1 1 d . . .
C4 C 0.7579(2) 0.77784(19) 0.02343(13) 0.0231(4) Uani 1 1 d . . .
C5 C 0.8343(2) 0.67913(19) 0.07973(13) 0.0223(4) Uani 1 1 d . . .
C6 C 0.8158(2) 0.5681(2) 0.10560(13) 0.0232(4) Uani 1 1 d . . .
C7 C 0.8784(2) 0.4570(2) 0.16300(14) 0.0251(4) Uani 1 1 d . . .
C8 C 0.8151(2) 0.3781(2) 0.16860(14) 0.0257(4) Uani 1 1 d . . .
C9 C 0.7159(2) 0.4403(2) 0.11501(14) 0.0249(4) Uani 1 1 d . . .
C10 C 0.4879(2) 0.8958(2) -0.10323(16) 0.0314(5) Uani 1 1 d . . .
H10A H 0.4630 0.8233 -0.0852 0.047 Uiso 1 1 calc R . .
H10B H 0.5166 0.9188 -0.1656 0.047 Uiso 1 1 calc R . .
H10C H 0.4097 0.9598 -0.0870 0.047 Uiso 1 1 calc R . .
C11 C 0.6239(2) 1.0826(2) -0.12211(15) 0.0294(5) Uani 1 1 d . . .
H11A H 0.6537 1.1310 -0.1021 0.035 Uiso 1 1 calc R . .
H11B H 0.5244 1.1162 -0.1184 0.035 Uiso 1 1 calc R . .
C12 C 0.6909(3) 1.0889(2) -0.21611(16) 0.0379(6) Uani 1 1 d . . .
H12A H 0.6638 1.1715 -0.2520 0.057 Uiso 1 1 calc R . .
H12B H 0.6621 1.0404 -0.2358 0.057 Uiso 1 1 calc R . .
H12C H 0.7894 1.0587 -0.2203 0.057 Uiso 1 1 calc R . .
C13 C 0.8457(2) 0.9538(2) 0.00163(16) 0.0309(5) Uani 1 1 d . . .
H13A H 0.8249 1.0372 -0.0330 0.046 Uiso 1 1 calc R . .
H13B H 0.9410 0.9112 -0.0153 0.046 Uiso 1 1 calc R . .
H13C H 0.8284 0.9490 0.0624 0.046 Uiso 1 1 calc R . .
C14 C 0.9912(2) 0.4287(2) 0.20890(16) 0.0320(5) Uani 1 1 d . . .
H14A H 1.0056 0.3490 0.2496 0.048 Uiso 1 1 calc R . .
H14B H 0.9674 0.4870 0.2399 0.048 Uiso 1 1 calc R . .
H14C H 1.0742 0.4318 0.1671 0.048 Uiso 1 1 calc R . .
C15 C 0.8419(3) 0.2507(2) 0.22240(16) 0.0318(5) Uani 1 1 d . . .
H15A H 0.7544 0.2352 0.2477 0.038 Uiso 1 1 calc R . .
H15B H 0.8853 0.2383 0.2702 0.038 Uiso 1 1 calc R . .
C16 C 0.9305(4) 0.1623(3) 0.1739(2) 0.0514(8) Uani 1 1 d . . .
H16A H 0.9397 0.0815 0.2123 0.077 Uiso 1 1 calc R . .
H16B H 1.0200 0.1728 0.1523 0.077 Uiso 1 1 calc R . .
H16C H 0.8895 0.1750 0.1256 0.077 Uiso 1 1 calc R . .
C17 C 0.6180(2) 0.3958(2) 0.10155(16) 0.0301(5) Uani 1 1 d . . .
H17A H 0.6066 0.4288 0.0413 0.045 Uiso 1 1 calc R . .
H17B H 0.5307 0.4205 0.1381 0.045 Uiso 1 1 calc R . .
H17C H 0.6524 0.3089 0.1165 0.045 Uiso 1 1 calc R . .
C18 C 0.2695(2) 1.0460(2) 0.37444(14) 0.0263(4) Uani 1 1 d . . .
C19 C 0.3569(2) 1.1138(2) 0.32510(14) 0.0285(5) Uani 1 1 d . . .
C20 C 0.4882(2) 1.0418(2) 0.33793(14) 0.0282(5) Uani 1 1 d . . .
C21 C 0.4787(2) 0.9297(2) 0.39448(13) 0.0244(4) Uani 1 1 d . . .
C22 C 0.5783(2) 0.8228(2) 0.42555(13) 0.0241(4) Uani 1 1 d . . .
C23 C 0.5451(2) 0.7224(2) 0.48092(14) 0.0240(4) Uani 1 1 d . . .
C24 C 0.6260(2) 0.6056(2) 0.52257(14) 0.0274(5) Uani 1 1 d . . .
C25 C 0.5364(2) 0.5447(2) 0.57467(14) 0.0280(5) Uani 1 1 d . . .
C26 C 0.4044(2) 0.6216(2) 0.56397(14) 0.0269(5) Uani 1 1 d . . .
C27 C 0.1208(2) 1.0822(2) 0.37957(16) 0.0323(5) Uani 1 1 d . . .
H27A H 0.0812 1.0383 0.4354 0.049 Uiso 1 1 calc R . .
H27B H 0.1019 1.0645 0.3338 0.049 Uiso 1 1 calc R . .
H27C H 0.0813 1.1677 0.3729 0.049 Uiso 1 1 calc R . .
C28 C 0.3129(3) 1.2394(2) 0.26908(16) 0.0348(5) Uani 1 1 d . . .
H28A H 0.2411 1.2486 0.2400 0.042 Uiso 1 1 calc R . .
H28B H 0.3905 1.2547 0.2242 0.042 Uiso 1 1 calc R . .
C29 C 0.2601(3) 1.3317(2) 0.31704(19) 0.0445(7) Uani 1 1 d . . .
H29A H 0.2324 1.4112 0.2767 0.067 Uiso 1 1 calc R . .
H29B H 0.3316 1.3254 0.3443 0.067 Uiso 1 1 calc R . .
H29C H 0.1823 1.3181 0.3611 0.067 Uiso 1 1 calc R . .
C30 C 0.6122(3) 1.0792(2) 0.29926(17) 0.0370(6) Uani 1 1 d . . .
H30A H 0.5873 1.1613 0.2623 0.055 Uiso 1 1 calc R . .
H30B H 0.6764 1.0269 0.2651 0.055 Uiso 1 1 calc R . .
H30C H 0.6540 1.0738 0.3450 0.055 Uiso 1 1 calc R . .
C31 C 0.7774(2) 0.5567(2) 0.51229(17) 0.0337(5) Uani 1 1 d . . .
H31A H 0.8043 0.4731 0.5464 0.051 Uiso 1 1 calc R . .
H31B H 0.8109 0.6021 0.5320 0.051 Uiso 1 1 calc R . .
H31C H 0.8159 0.5630 0.4517 0.051 Uiso 1 1 calc R . .
C32 C 0.5643(3) 0.4227(2) 0.63748(16) 0.0341(5) Uani 1 1 d . . .
H32A H 0.6611 0.3772 0.6248 0.041 Uiso 1 1 calc R . .
H32B H 0.5102 0.3806 0.6308 0.041 Uiso 1 1 calc R . .
C33 C 0.5292(3) 0.4279(2) 0.73164(16) 0.0363(6) Uani 1 1 d . . .
H33A H 0.5443 0.3471 0.7710 0.054 Uiso 1 1 calc R . .
H33B H 0.4343 0.4751 0.7438 0.054 Uiso 1 1 calc R . .
H33C H 0.5872 0.4646 0.7394 0.054 Uiso 1 1 calc R . .
C34 C 0.2745(2) 0.5954(2) 0.60598(16) 0.0330(5) Uani 1 1 d . . .
H34A H 0.2090 0.6389 0.5667 0.049 Uiso 1 1 calc R . .
H34B H 0.2388 0.6201 0.6584 0.049 Uiso 1 1 calc R . .
H34C H 0.2905 0.5099 0.6204 0.049 Uiso 1 1 calc R . .
C35 C 0.9374(2) 0.69267(19) 0.11380(14) 0.0235(4) Uani 1 1 d . . .
C36 C 1.0715(2) 0.6702(2) 0.07353(14) 0.0269(5) Uani 1 1 d . . .
H36A H 1.0983 0.6461 0.0229 0.032 Uiso 1 1 calc R . .
C37 C 1.1682(2) 0.6822(2) 0.10599(16) 0.0306(5) Uani 1 1 d . . .
H37A H 1.2594 0.6659 0.0774 0.037 Uiso 1 1 calc R . .
C38 C 1.1321(2) 0.7174(2) 0.17919(15) 0.0286(5) Uani 1 1 d . . .
H38A H 1.1979 0.7262 0.2006 0.034 Uiso 1 1 calc R . .
C39 C 0.9975(2) 0.7403(2) 0.22178(14) 0.0245(4) Uani 1 1 d . . .
C40 C 0.9020(2) 0.72645(19) 0.18873(13) 0.0229(4) Uani 1 1 d . . .
C41 C 0.8001(2) 0.7854(2) 0.32403(14) 0.0242(4) Uani 1 1 d . . .
C42 C 0.9380(2) 0.7755(2) 0.30020(14) 0.0249(4) Uani 1 1 d . . .
C43 C 0.9989(2) 0.7995(2) 0.35039(15) 0.0295(5) Uani 1 1 d . . .
H43A H 1.0922 0.7926 0.3350 0.035 Uiso 1 1 calc R . .
C44 C 0.9229(2) 0.8332(2) 0.42247(16) 0.0329(5) Uani 1 1 d . . .
H44A H 0.9639 0.8506 0.4563 0.040 Uiso 1 1 calc R . .
C45 C 0.7865(2) 0.8421(2) 0.44604(15) 0.0295(5) Uani 1 1 d . . .
H45A H 0.7357 0.8659 0.4957 0.035 Uiso 1 1 calc R . .
C46 C 0.7233(2) 0.8167(2) 0.39830(14) 0.0254(4) Uani 1 1 d . . .

loop_
_atom_site_aniso_label
_atom_site_aniso_U_11
_atom_site_aniso_U_22
_atom_site_aniso_U_33
_atom_site_aniso_U_23
_atom_site_aniso_U_13
_atom_site_aniso_U_12
S1 0.0190(2) 0.0352(3) 0.0192(3) -0.0020(2) -0.00533(18) -0.0142(2)
N1 0.0226(9) 0.0271(9) 0.0186(8) 0.0005(7) -0.0068(7) -0.0101(7)
N2 0.0221(9) 0.0268(9) 0.0196(8) 0.0000(7) -0.0061(7) -0.0110(7)
N3 0.0205(8) 0.0314(10) 0.0196(8) -0.0006(7) -0.0061(7) -0.0107(7)
N4 0.0223(9) 0.0300(9) 0.0190(8) -0.0002(7) -0.0053(7) -0.0129(7)
F1 0.0413(8) 0.0343(7) 0.0226(7) -0.0021(6) -0.0125(6) -0.0155(6)
F2 0.0226(6) 0.0366(7) 0.0326(7) 0.0004(6) -0.0082(5) -0.0147(6)
F3 0.0272(7) 0.0383(8) 0.0362(8) -0.0008(6) -0.0143(6) -0.0155(6)
F4 0.0296(7) 0.0367(8) 0.0256(7) -0.0023(6) 0.0012(5) -0.0102(6)
B1 0.0222(11) 0.0294(12) 0.0217(11) 0.0004(9) -0.0083(9) -0.0114(9)
B2 0.0233(11) 0.0325(13) 0.0227(12) -0.0015(10) -0.0037(9) -0.0144(10)
C1 0.0235(10) 0.0298(11) 0.0195(10) -0.0016(8) -0.0064(8) -0.0078(9)
C2 0.0262(10) 0.0290(11) 0.0182(10) 0.0010(8) -0.0041(8) -0.0104(9)
C3 0.0246(10) 0.0292(11) 0.0201(10) -0.0004(8) -0.0040(8) -0.0124(9)
C4 0.0198(9) 0.0285(11) 0.0202(10) -0.0009(8) -0.0053(8) -0.0115(8)
C5 0.0189(9) 0.0280(10) 0.0176(9) 0.0002(8) -0.0048(7) -0.0102(8)
C6 0.0202(9) 0.0299(11) 0.0188(9) -0.0009(8) -0.0054(7) -0.0114(8)
C7 0.0224(10) 0.0297(11) 0.0201(10) 0.0006(8) -0.0053(8) -0.0114(8)
C8 0.0249(10) 0.0268(11) 0.0208(10) 0.0002(8) -0.0055(8) -0.0093(8)
C9 0.0261(10) 0.0269(11) 0.0198(10) 0.0003(8) -0.0051(8) -0.0123(8)
C10 0.0314(12) 0.0337(12) 0.0271(12) -0.0012(10) -0.0138(9) -0.0090(10)
C11 0.0322(12) 0.0265(11) 0.0233(11) 0.0012(9) -0.0069(9) -0.0093(9)
C12 0.0511(16) 0.0276(12) 0.0241(12) -0.0009(9) 0.0053(10) -0.0158(11)
C13 0.0307(12) 0.0300(12) 0.0311(12) -0.0008(9) -0.0081(9) -0.0143(10)
C14 0.0275(11) 0.0368(13) 0.0283(12) 0.0049(10) -0.0129(9) -0.0145(10)
C15 0.0339(12) 0.0292(12) 0.0279(12) 0.0053(9) -0.0113(9) -0.0140(10)
C16 0.063(2) 0.0334(14) 0.0394(16) -0.0024(12) -0.0088(14) -0.0046(13)
C17 0.0322(12) 0.0321(12) 0.0289(12) -0.0010(9) -0.0101(9) -0.0172(10)
C18 0.0267(11) 0.0307(11) 0.0197(10) -0.0024(9) -0.0073(8) -0.0094(9)
C19 0.0308(11) 0.0323(12) 0.0207(10) 0.0008(9) -0.0080(9) -0.0138(9)
C20 0.0302(11) 0.0330(12) 0.0199(10) 0.0028(9) -0.0086(8) -0.0153(9)
C21 0.0228(10) 0.0320(11) 0.0187(10) 0.0004(8) -0.0067(8) -0.0141(9)
C22 0.0233(10) 0.0330(11) 0.0166(9) -0.0016(8) -0.0059(8) -0.0131(9)
C23 0.0211(10) 0.0306(11) 0.0196(10) -0.0013(8) -0.0067(8) -0.0106(8)
C24 0.0284(11) 0.0303(11) 0.0223(10) -0.0012(9) -0.0092(8) -0.0106(9)
C25 0.0303(11) 0.0301(11) 0.0224(10) -0.0011(9) -0.0078(9) -0.0123(9)
C26 0.0281(11) 0.0298(11) 0.0222(10) -0.0020(9) -0.0048(8) -0.0133(9)
C27 0.0248(11) 0.0394(13) 0.0280(12) -0.0032(10) -0.0085(9) -0.0085(10)
C28 0.0358(13) 0.0351(13) 0.0271(12) 0.0052(10) -0.0115(10) -0.0135(10)
C29 0.0549(17) 0.0354(14) 0.0417(15) 0.0012(12) -0.0214(13) -0.0150(12)
C30 0.0334(13) 0.0404(13) 0.0338(13) 0.0093(11) -0.0131(10) -0.0221(11)
C31 0.0264(11) 0.0344(12) 0.0348(13) -0.0022(10) -0.0098(9) -0.0081(10)
C32 0.0371(13) 0.0305(12) 0.0277(12) 0.0001(10) -0.0069(10) -0.0103(10)
C33 0.0432(14) 0.0305(12) 0.0257(12) -0.0010(10) -0.0138(10) -0.0029(10)
C34 0.0308(12) 0.0370(13) 0.0291(12) -0.0016(10) -0.0023(9) -0.0183(10)
C35 0.0220(10) 0.0267(10) 0.0204(10) 0.0016(8) -0.0074(8) -0.0115(8)
C36 0.0228(10) 0.0334(12) 0.0227(10) -0.0030(9) -0.0037(8) -0.0119(9)
C37 0.0184(10) 0.0393(13) 0.0335(12) -0.0069(10) -0.0010(9) -0.0144(9)
C38 0.0188(10) 0.0366(12) 0.0323(12) -0.0049(10) -0.0067(8) -0.0135(9)
C39 0.0206(10) 0.0291(11) 0.0231(10) 0.0013(8) -0.0076(8) -0.0126(8)
C40 0.0200(9) 0.0278(10) 0.0189(10) 0.0012(8) -0.0052(7) -0.0116(8)
C41 0.0217(10) 0.0310(11) 0.0203(10) 0.0014(8) -0.0083(8) -0.0139(8)
C42 0.0213(10) 0.0310(11) 0.0221(10) -0.0005(8) -0.0069(8) -0.0125(8)
C43 0.0220(10) 0.0410(13) 0.0275(11) -0.0033(10) -0.0083(8) -0.0155(9)
C44 0.0286(12) 0.0499(15) 0.0278(12) -0.0077(11) -0.0098(9) -0.0199(11)
C45 0.0260(11) 0.0427(13) 0.0222(11) -0.0058(10) -0.0055(8) -0.0156(10)
C46 0.0224(10) 0.0317(11) 0.0204(10) 0.0017(8) -0.0072(8) -0.0131(9)

loop_
_atom_type_symbol
_atom_type_description
_atom_type_scat_dispersion_real
_atom_type_scat_dispersion_imag
_atom_type_scat_source
C C 0.0033 0.0016 'International Tables Vol C Tables 4.2.6.8 and 6.1.1.4'
H H 0.0000 0.0000 'International Tables Vol C Tables 4.2.6.8 and 6.1.1.4'
B B 0.0013 0.0007 'International Tables Vol C Tables 4.2.6.8 and 6.1.1.4'
N N 0.0061 0.0033 'International Tables Vol C Tables 4.2.6.8 and 6.1.1.4'
F F 0.0171 0.0103 'International Tables Vol C Tables 4.2.6.8 and 6.1.1.4'
S S 0.1246 0.1234 'International Tables Vol C Tables 4.2.6.8 and 6.1.1.4'

loop_
_geom_angle_atom_site_label_1
_geom_angle_atom_site_label_2
_geom_angle_atom_site_label_3
_geom_angle
_geom_angle_site_symmetry_1
_geom_angle_site_symmetry_3
_geom_angle_publ_flag
C40 S1 C41 90.83(10) . . ?
B1 N1 C1 126.17(18) . . ?
B1 N1 C4 125.90(17) . . ?
C1 N1 C4 107.91(18) . . ?
B1 N2 C6 125.24(18) . . ?
B1 N2 C9 126.29(18) . . ?
C6 N2 C9 108.47(18) . . ?
B2 N3 C18 126.16(19) . . ?
B2 N3 C21 125.59(18) . . ?
C18 N3 C21 108.23(18) . . ?
B2 N4 C23 125.74(18) . . ?
B2 N4 C26 126.19(18) . . ?
C23 N4 C26 108.06(18) . . ?
N1 B1 N2 106.85(17) . . ?
N1 B1 F1 110.05(18) . . ?
N1 B1 F2 110.32(19) . . ?
N2 B1 F1 110.20(19) . . ?
N2 B1 F2 110.15(18) . . ?
F1 B1 F2 109.25(18) . . ?
N3 B2 N4 106.72(17) . . ?
N3 B2 F3 110.35(19) . . ?
N3 B2 F4 110.6(2) . . ?
N4 B2 F3 110.2(2) . . ?
N4 B2 F4 109.36(19) . . ?
F3 B2 F4 109.58(19) . . ?
N1 C1 C2 110.02(19) . . ?
N1 C1 C10 122.9(2) . . ?
C2 C1 C10 127.0(2) . . ?
C1 C2 C3 107.54(19) . . ?
C1 C2 C11 123.7(2) . . ?
C3 C2 C11 128.7(2) . . ?
C2 C3 C4 106.34(19) . . ?
C2 C3 C13 125.6(2) . . ?
C4 C3 C13 128.1(2) . . ?
N1 C4 C3 108.19(18) . . ?
N1 C4 C5 119.65(19) . . ?
C3 C4 C5 132.2(2) . . ?
C4 C5 C6 121.68(19) . . ?
C4 C5 C35 119.29(19) . . ?
C6 C5 C35 119.03(18) . . ?
N2 C6 C5 120.56(19) . . ?
N2 C6 C7 107.71(18) . . ?
C5 C6 C7 131.67(19) . . ?
C6 C7 C8 106.86(19) . . ?
C6 C7 C14 127.4(2) . . ?
C8 C7 C14 125.8(2) . . ?
C7 C8 C9 107.43(19) . . ?
C7 C8 C15 127.6(2) . . ?
C9 C8 C15 124.9(2) . . ?
N2 C9 C8 109.53(19) . . ?
N2 C9 C17 122.40(19) . . ?
C8 C9 C17 128.0(2) . . ?
C1 C10 H10A 109.5 . . ?
C1 C10 H10B 109.5 . . ?
C1 C10 H10C 109.5 . . ?
H10A C10 H10B 109.5 . . ?
H10A C10 H10C 109.5 . . ?
H10B C10 H10C 109.5 . . ?
C2 C11 H11A 109.4 . . ?
C2 C11 H11B 109.4 . . ?
C2 C11 C12 111.1(2) . . ?
H11A C11 H11B 108.0 . . ?
H11A C11 C12 109.4 . . ?
H11B C11 C12 109.4 . . ?
C11 C12 H12A 109.5 . . ?
C11 C12 H12B 109.5 . . ?
C11 C12 H12C 109.5 . . ?
H12A C12 H12B 109.5 . . ?
H12A C12 H12C 109.5 . . ?
H12B C12 H12C 109.5 . . ?
C3 C13 H13A 109.5 . . ?
C3 C13 H13B 109.5 . . ?
C3 C13 H13C 109.5 . . ?
H13A C13 H13B 109.5 . . ?
H13A C13 H13C 109.5 . . ?
H13B C13 H13C 109.5 . . ?
C7 C14 H14A 109.5 . . ?
C7 C14 H14B 109.5 . . ?
C7 C14 H14C 109.5 . . ?
H14A C14 H14B 109.5 . . ?
H14A C14 H14C 109.5 . . ?
H14B C14 H14C 109.5 . . ?
C8 C15 H15A 108.7 . . ?
C8 C15 H15B 108.7 . . ?
C8 C15 C16 114.1(2) . . ?
H15A C15 H15B 107.6 . . ?
H15A C15 C16 108.7 . . ?
H15B C15 C16 108.7 . . ?
C15 C16 H16A 109.5 . . ?
C15 C16 H16B 109.5 . . ?
C15 C16 H16C 109.5 . . ?
H16A C16 H16B 109.5 . . ?
H16A C16 H16C 109.5 . . ?
H16B C16 H16C 109.5 . . ?
C9 C17 H17A 109.5 . . ?
C9 C17 H17B 109.5 . . ?
C9 C17 H17C 109.5 . . ?
H17A C17 H17B 109.5 . . ?
H17A C17 H17C 109.5 . . ?
H17B C17 H17C 109.5 . . ?
N3 C18 C19 109.5(2) . . ?
N3 C18 C27 122.7(2) . . ?
C19 C18 C27 127.7(2) . . ?
C18 C19 C20 107.4(2) . . ?
C18 C19 C28 125.0(2) . . ?
C20 C19 C28 127.6(2) . . ?
C19 C20 C21 106.7(2) . . ?
C19 C20 C30 125.3(2) . . ?
C21 C20 C30 128.0(2) . . ?
N3 C21 C20 108.14(19) . . ?
N3 C21 C22 120.30(19) . . ?
C20 C21 C22 131.5(2) . . ?
C21 C22 C23 121.6(2) . . ?
C21 C22 C46 119.21(19) . . ?
C23 C22 C46 119.19(19) . . ?
N4 C23 C22 119.87(19) . . ?
N4 C23 C24 107.78(18) . . ?
C22 C23 C24 132.3(2) . . ?
C23 C24 C25 106.4(2) . . ?
C23 C24 C31 127.7(2) . . ?
C25 C24 C31 125.9(2) . . ?
C24 C25 C26 107.8(2) . . ?
C24 C25 C32 129.4(2) . . ?
C26 C25 C32 122.7(2) . . ?
N4 C26 C25 110.0(2) . . ?
N4 C26 C34 122.5(2) . . ?
C25 C26 C34 127.5(2) . . ?
C18 C27 H27A 109.5 . . ?
C18 C27 H27B 109.5 . . ?
C18 C27 H27C 109.5 . . ?
H27A C27 H27B 109.5 . . ?
H27A C27 H27C 109.5 . . ?
H27B C27 H27C 109.5 . . ?
C19 C28 H28A 108.8 . . ?
C19 C28 H28B 108.8 . . ?
C19 C28 C29 113.9(2) . . ?
H28A C28 H28B 107.7 . . ?
H28A C28 C29 108.8 . . ?
H28B C28 C29 108.8 . . ?
C28 C29 H29A 109.5 . . ?
C28 C29 H29B 109.5 . . ?
C28 C29 H29C 109.5 . . ?
H29A C29 H29B 109.5 . . ?
H29A C29 H29C 109.5 . . ?
H29B C29 H29C 109.5 . . ?
C20 C30 H30A 109.5 . . ?
C20 C30 H30B 109.5 . . ?
C20 C30 H30C 109.5 . . ?
H30A C30 H30B 109.5 . . ?
H30A C30 H30C 109.5 . . ?
H30B C30 H30C 109.5 . . ?
C24 C31 H31A 109.5 . . ?
C24 C31 H31B 109.5 . . ?
C24 C31 H31C 109.5 . . ?
H31A C31 H31B 109.5 . . ?
H31A C31 H31C 109.5 . . ?
H31B C31 H31C 109.5 . . ?
C25 C32 H32A 109.3 . . ?
C25 C32 H32B 109.3 . . ?
C25 C32 C33 111.6(2) . . ?
H32A C32 H32B 108.0 . . ?
H32A C32 C33 109.3 . . ?
H32B C32 C33 109.3 . . ?
C32 C33 H33A 109.5 . . ?
C32 C33 H33B 109.5 . . ?
C32 C33 H33C 109.5 . . ?
H33A C33 H33B 109.5 . . ?
H33A C33 H33C 109.5 . . ?
H33B C33 H33C 109.5 . . ?
C26 C34 H34A 109.5 . . ?
C26 C34 H34B 109.5 . . ?
C26 C34 H34C 109.5 . . ?
H34A C34 H34B 109.5 . . ?
H34A C34 H34C 109.5 . . ?
H34B C34 H34C 109.5 . . ?
C5 C35 C36 121.5(2) . . ?
C5 C35 C40 120.75(19) . . ?
C36 C35 C40 117.7(2) . . ?
C35 C36 H36A 119.3 . . ?
C35 C36 C37 121.4(2) . . ?
H36A C36 C37 119.3 . . ?
C36 C37 H37A 119.7 . . ?
C36 C37 C38 120.6(2) . . ?
H37A C37 C38 119.7 . . ?
C37 C38 H38A 120.2 . . ?
C37 C38 C39 119.5(2) . . ?
H38A C38 C39 120.2 . . ?
C38 C39 C40 119.1(2) . . ?
C38 C39 C42 128.9(2) . . ?
C40 C39 C42 112.04(19) . . ?
S1 C40 C35 125.76(16) . . ?
S1 C40 C39 112.55(17) . . ?
C35 C40 C39 121.7(2) . . ?
S1 C41 C42 113.00(17) . . ?
S1 C41 C46 125.85(16) . . ?
C42 C41 C46 121.2(2) . . ?
C39 C42 C41 111.58(19) . . ?
C39 C42 C43 128.9(2) . . ?
C41 C42 C43 119.5(2) . . ?
C42 C43 H43A 120.2 . . ?
C42 C43 C44 119.5(2) . . ?
H43A C43 C44 120.2 . . ?
C43 C44 H44A 119.7 . . ?
C43 C44 C45 120.6(2) . . ?
H44A C44 C45 119.7 . . ?
C44 C45 H45A 119.4 . . ?
C44 C45 C46 121.2(2) . . ?
H45A C45 C46 119.4 . . ?
C22 C46 C41 121.28(19) . . ?
C22 C46 C45 120.8(2) . . ?
C41 C46 C45 117.9(2) . . ?

loop_
_geom_bond_atom_site_label_1
_geom_bond_atom_site_label_2
_geom_bond_distance
_geom_bond_site_symmetry_2
_geom_bond_publ_flag
S1 C40 1.756(2) . ?
S1 C41 1.756(2) . ?
N1 B1 1.551(3) . ?
N1 C1 1.352(3) . ?
N1 C4 1.399(3) . ?
N2 B1 1.546(3) . ?
N2 C6 1.396(3) . ?
N2 C9 1.348(3) . ?
N3 B2 1.540(3) . ?
N3 C18 1.352(3) . ?
N3 C21 1.397(3) . ?
N4 B2 1.555(3) . ?
N4 C23 1.401(3) . ?
N4 C26 1.343(3) . ?
F1 B1 1.394(3) . ?
F2 B1 1.394(3) . ?
F3 B2 1.392(3) . ?
F4 B2 1.389(3) . ?
C1 C2 1.409(3) . ?
C1 C10 1.493(3) . ?
C2 C3 1.397(3) . ?
C2 C11 1.502(3) . ?
C3 C4 1.433(3) . ?
C3 C13 1.497(3) . ?
C4 C5 1.398(3) . ?
C5 C6 1.398(3) . ?
C5 C35 1.493(3) . ?
C6 C7 1.429(3) . ?
C7 C8 1.388(3) . ?
C7 C14 1.502(3) . ?
C8 C9 1.414(3) . ?
C8 C15 1.502(3) . ?
C9 C17 1.489(3) . ?
C10 H10A 0.980 . ?
C10 H10B 0.980 . ?
C10 H10C 0.980 . ?
C11 H11A 0.990 . ?
C11 H11B 0.990 . ?
C11 C12 1.541(3) . ?
C12 H12A 0.980 . ?
C12 H12B 0.980 . ?
C12 H12C 0.980 . ?
C13 H13A 0.980 . ?
C13 H13B 0.980 . ?
C13 H13C 0.980 . ?
C14 H14A 0.980 . ?
C14 H14B 0.980 . ?
C14 H14C 0.980 . ?
C15 H15A 0.990 . ?
C15 H15B 0.990 . ?
C15 C16 1.506(4) . ?
C16 H16A 0.980 . ?
C16 H16B 0.980 . ?
C16 H16C 0.980 . ?
C17 H17A 0.980 . ?
C17 H17B 0.980 . ?
C17 H17C 0.980 . ?
C18 C19 1.414(3) . ?
C18 C27 1.487(3) . ?
C19 C20 1.396(3) . ?
C19 C28 1.499(3) . ?
C20 C21 1.424(3) . ?
C20 C30 1.496(3) . ?
C21 C22 1.403(3) . ?
C22 C23 1.391(3) . ?
C22 C46 1.491(3) . ?
C23 C24 1.436(3) . ?
C24 C25 1.386(3) . ?
C24 C31 1.502(3) . ?
C25 C26 1.410(3) . ?
C25 C32 1.501(3) . ?
C26 C34 1.494(3) . ?
C27 H27A 0.980 . ?
C27 H27B 0.980 . ?
C27 H27C 0.980 . ?
C28 H28A 0.990 . ?
C28 H28B 0.990 . ?
C28 C29 1.516(4) . ?
C29 H29A 0.980 . ?
C29 H29B 0.980 . ?
C29 H29C 0.980 . ?
C30 H30A 0.980 . ?
C30 H30B 0.980 . ?
C30 H30C 0.980 . ?
C31 H31A 0.980 . ?
C31 H31B 0.980 . ?
C31 H31C 0.980 . ?
C32 H32A 0.990 . ?
C32 H32B 0.990 . ?
C32 C33 1.557(4) . ?
C33 H33A 0.980 . ?
C33 H33B 0.980 . ?
C33 H33C 0.980 . ?
C34 H34A 0.980 . ?
C34 H34B 0.980 . ?
C34 H34C 0.980 . ?
C35 C36 1.388(3) . ?
C35 C40 1.398(3) . ?
C36 H36A 0.950 . ?
C36 C37 1.401(3) . ?
C37 H37A 0.950 . ?
C37 C38 1.380(4) . ?
C38 H38A 0.950 . ?
C38 C39 1.403(3) . ?
C39 C40 1.409(3) . ?
C39 C42 1.456(3) . ?
C41 C42 1.405(3) . ?
C41 C46 1.399(3) . ?
C42 C43 1.395(3) . ?
C43 H43A 0.950 . ?
C43 C44 1.379(4) . ?
C44 H44A 0.950 . ?
C44 C45 1.392(3) . ?
C45 H45A 0.950 . ?
C45 C46 1.390(3) . ?

loop_
_geom_torsion_atom_site_label_1
_geom_torsion_atom_site_label_2
_geom_torsion_atom_site_label_3
_geom_torsion_atom_site_label_4
_geom_torsion
_geom_torsion_site_symmetry_1
_geom_torsion_site_symmetry_2
_geom_torsion_site_symmetry_3
_geom_torsion_site_symmetry_4
_geom_torsion_publ_flag
C6 N2 B1 N1 -4.2(3) . . . . ?
C6 N2 B1 F1 115.3(2) . . . . ?
C6 N2 B1 F2 -124.1(2) . . . . ?
C9 N2 B1 N1 176.69(19) . . . . ?
C9 N2 B1 F1 -63.8(3) . . . . ?
C9 N2 B1 F2 56.8(3) . . . . ?
C1 N1 B1 N2 -178.8(2) . . . . ?
C1 N1 B1 F1 61.6(3) . . . . ?
C1 N1 B1 F2 -59.0(3) . . . . ?
C4 N1 B1 N2 2.9(3) . . . . ?
C4 N1 B1 F1 -116.7(2) . . . . ?
C4 N1 B1 F2 122.7(2) . . . . ?
C18 N3 B2 N4 178.3(2) . . . . ?
C18 N3 B2 F3 58.6(3) . . . . ?
C18 N3 B2 F4 -62.8(3) . . . . ?
C21 N3 B2 N4 -3.2(3) . . . . ?
C21 N3 B2 F3 -122.9(2) . . . . ?
C21 N3 B2 F4 115.6(2) . . . . ?
C23 N4 B2 N3 -0.6(3) . . . . ?
C23 N4 B2 F3 119.2(2) . . . . ?
C23 N4 B2 F4 -120.3(2) . . . . ?
C26 N4 B2 N3 179.4(2) . . . . ?
C26 N4 B2 F3 -60.8(3) . . . . ?
C26 N4 B2 F4 59.7(3) . . . . ?
B1 N1 C1 C2 -178.2(2) . . . . ?
B1 N1 C1 C10 3.6(3) . . . . ?
C4 N1 C1 C2 0.3(3) . . . . ?
C4 N1 C1 C10 -177.9(2) . . . . ?
N1 C1 C2 C3 -0.5(3) . . . . ?
N1 C1 C2 C11 176.4(2) . . . . ?
C10 C1 C2 C3 177.5(2) . . . . ?
C10 C1 C2 C11 -5.5(4) . . . . ?
C1 C2 C3 C4 0.5(3) . . . . ?
C1 C2 C3 C13 -179.9(2) . . . . ?
C11 C2 C3 C4 -176.2(2) . . . . ?
C11 C2 C3 C13 3.4(4) . . . . ?
B1 N1 C4 C3 178.6(2) . . . . ?
B1 N1 C4 C5 -1.4(3) . . . . ?
C1 N1 C4 C3 0.0(2) . . . . ?
C1 N1 C4 C5 -179.9(2) . . . . ?
C2 C3 C4 N1 -0.4(2) . . . . ?
C2 C3 C4 C5 179.6(2) . . . . ?
C13 C3 C4 N1 -179.9(2) . . . . ?
C13 C3 C4 C5 0.0(4) . . . . ?
N1 C4 C5 C6 0.4(3) . . . . ?
N1 C4 C5 C35 -179.01(19) . . . . ?
C3 C4 C5 C6 -179.5(2) . . . . ?
C3 C4 C5 C35 1.1(4) . . . . ?
B1 N2 C6 C5 3.9(3) . . . . ?
B1 N2 C6 C7 -178.6(2) . . . . ?
C9 N2 C6 C5 -176.8(2) . . . . ?
C9 N2 C6 C7 0.6(2) . . . . ?
C4 C5 C6 N2 -1.7(3) . . . . ?
C4 C5 C6 C7 -178.4(2) . . . . ?
C35 C5 C6 N2 177.76(19) . . . . ?
C35 C5 C6 C7 1.1(4) . . . . ?
N2 C6 C7 C8 -0.5(2) . . . . ?
N2 C6 C7 C14 179.3(2) . . . . ?
C5 C6 C7 C8 176.5(2) . . . . ?
C5 C6 C7 C14 -3.7(4) . . . . ?
C6 C7 C8 C9 0.3(3) . . . . ?
C6 C7 C8 C15 -178.4(2) . . . . ?
C14 C7 C8 C9 -179.5(2) . . . . ?
C14 C7 C8 C15 1.8(4) . . . . ?
B1 N2 C9 C8 178.8(2) . . . . ?
B1 N2 C9 C17 -3.3(3) . . . . ?
C6 N2 C9 C8 -0.4(3) . . . . ?
C6 N2 C9 C17 177.4(2) . . . . ?
C7 C8 C9 N2 0.1(3) . . . . ?
C7 C8 C9 C17 -177.6(2) . . . . ?
C15 C8 C9 N2 178.8(2) . . . . ?
C15 C8 C9 C17 1.1(4) . . . . ?
C1 C2 C11 C12 -77.2(3) . . . . ?
C3 C2 C11 C12 99.1(3) . . . . ?
C7 C8 C15 C16 -99.7(3) . . . . ?
C9 C8 C15 C16 81.9(3) . . . . ?
B2 N3 C18 C19 177.7(2) . . . . ?
B2 N3 C18 C27 -4.5(4) . . . . ?
C21 N3 C18 C19 -0.9(3) . . . . ?
C21 N3 C18 C27 176.9(2) . . . . ?
N3 C18 C19 C20 0.1(3) . . . . ?
N3 C18 C19 C28 179.3(2) . . . . ?
C27 C18 C19 C20 -177.6(2) . . . . ?
C27 C18 C19 C28 1.7(4) . . . . ?
C18 C19 C20 C21 0.8(3) . . . . ?
C18 C19 C20 C30 -178.6(2) . . . . ?
C28 C19 C20 C21 -178.4(2) . . . . ?
C28 C19 C20 C30 2.2(4) . . . . ?
B2 N3 C21 C20 -177.2(2) . . . . ?
B2 N3 C21 C22 4.8(3) . . . . ?
C18 N3 C21 C20 1.4(3) . . . . ?
C18 N3 C21 C22 -176.5(2) . . . . ?
C19 C20 C21 N3 -1.4(3) . . . . ?
C19 C20 C21 C22 176.2(2) . . . . ?
C30 C20 C21 N3 178.0(2) . . . . ?
C30 C20 C21 C22 -4.4(4) . . . . ?
N3 C21 C22 C23 -2.2(3) . . . . ?
N3 C21 C22 C46 177.5(2) . . . . ?
C20 C21 C22 C23 -179.6(2) . . . . ?
C20 C21 C22 C46 0.2(4) . . . . ?
C21 C22 C23 N4 -1.5(3) . . . . ?
C21 C22 C23 C24 -178.3(2) . . . . ?
C46 C22 C23 N4 178.76(19) . . . . ?
C46 C22 C23 C24 1.9(4) . . . . ?
B2 N4 C23 C22 2.9(3) . . . . ?
B2 N4 C23 C24 -179.6(2) . . . . ?
C26 N4 C23 C22 -177.2(2) . . . . ?
C26 N4 C23 C24 0.4(2) . . . . ?
N4 C23 C24 C25 -0.9(3) . . . . ?
N4 C23 C24 C31 178.7(2) . . . . ?
C22 C23 C24 C25 176.3(2) . . . . ?
C22 C23 C24 C31 -4.2(4) . . . . ?
C23 C24 C25 C26 1.0(3) . . . . ?
C23 C24 C25 C32 -175.0(2) . . . . ?
C31 C24 C25 C26 -178.6(2) . . . . ?
C31 C24 C25 C32 5.4(4) . . . . ?
B2 N4 C26 C25 -179.8(2) . . . . ?
B2 N4 C26 C34 0.2(4) . . . . ?
C23 N4 C26 C25 0.2(3) . . . . ?
C23 N4 C26 C34 -179.8(2) . . . . ?
C24 C25 C26 N4 -0.8(3) . . . . ?
C24 C25 C26 C34 179.3(2) . . . . ?
C32 C25 C26 N4 175.6(2) . . . . ?
C32 C25 C26 C34 -4.4(4) . . . . ?
C18 C19 C28 C29 82.5(3) . . . . ?
C20 C19 C28 C29 -98.4(3) . . . . ?
C24 C25 C32 C33 102.7(3) . . . . ?
C26 C25 C32 C33 -72.8(3) . . . . ?
C4 C5 C35 C36 -92.9(3) . . . . ?
C4 C5 C35 C40 88.3(3) . . . . ?
C6 C5 C35 C36 87.6(3) . . . . ?
C6 C5 C35 C40 -91.1(3) . . . . ?
C5 C35 C36 C37 -179.6(2) . . . . ?
C40 C35 C36 C37 -0.8(3) . . . . ?
C35 C36 C37 C38 -0.3(4) . . . . ?
C36 C37 C38 C39 0.6(4) . . . . ?
C37 C38 C39 C40 0.1(3) . . . . ?
C37 C38 C39 C42 178.5(2) . . . . ?
C5 C35 C40 S1 1.0(3) . . . . ?
C5 C35 C40 C39 -179.71(19) . . . . ?
C36 C35 C40 S1 -177.84(17) . . . . ?
C36 C35 C40 C39 1.5(3) . . . . ?
C38 C39 C40 S1 178.25(17) . . . . ?
C38 C39 C40 C35 -1.2(3) . . . . ?
C42 C39 C40 S1 -0.4(2) . . . . ?
C42 C39 C40 C35 -179.8(2) . . . . ?
C41 S1 C40 C35 179.4(2) . . . . ?
C41 S1 C40 C39 0.00(17) . . . . ?
C40 S1 C41 C42 0.44(18) . . . . ?
C40 S1 C41 C46 -179.4(2) . . . . ?
S1 C41 C42 C39 -0.8(2) . . . . ?
S1 C41 C42 C43 178.82(18) . . . . ?
C46 C41 C42 C39 179.1(2) . . . . ?
C46 C41 C42 C43 -1.4(3) . . . . ?
C38 C39 C42 C41 -177.8(2) . . . . ?
C38 C39 C42 C43 2.7(4) . . . . ?
C40 C39 C42 C41 0.8(3) . . . . ?
C40 C39 C42 C43 -178.8(2) . . . . ?
C39 C42 C43 C44 179.2(2) . . . . ?
C41 C42 C43 C44 -0.3(3) . . . . ?
C42 C43 C44 C45 0.8(4) . . . . ?
C43 C44 C45 C46 0.4(4) . . . . ?
C44 C45 C46 C22 178.1(2) . . . . ?
C44 C45 C46 C41 -2.0(4) . . . . ?
S1 C41 C46 C22 2.2(3) . . . . ?
S1 C41 C46 C45 -177.75(18) . . . . ?
C42 C41 C46 C22 -177.6(2) . . . . ?
C42 C41 C46 C45 2.5(3) . . . . ?
C21 C22 C46 C41 -88.6(3) . . . . ?
C21 C22 C46 C45 91.3(3) . . . . ?
C23 C22 C46 C41 91.2(3) . . . . ?
C23 C22 C46 C45 -88.9(3) . . . . ?
